data_4504726
loop_
_publ_author_name
'Cunha-Silva, Luis'
'Westcott, Aleema'
'Whitford, Nina'
'Hardie, Michaele J.'

_publ_section_title
;
 Hydrogen-Bonded 3-D Network Structures of Lanthanide Aquo Ions and
 4,4&#x2018;-Bipyridine with Carbaborane Anions
;
_journal_issue 3
_journal_name_full 'Crystal Growth &amp; Design'
_journal_page_first 726
_journal_paper_doi 10.1021/cg050504e
_journal_volume 6
_journal_year 2006
_chemical_formula_sum 'C25 H49 Cl3 N5 O14.5 Yb'
_chemical_formula_weight 931.08
_chemical_name_systematic
; 
octaaquoytterbium(III) chloride hydrate 4,4-bipyridine complex
;
_space_group_IT_number 2
_symmetry_cell_setting triclinic
_symmetry_space_group_name_Hall '-P 1'
_symmetry_space_group_name_H-M 'P -1'
_atom_sites_solution_hydrogens geom
_atom_sites_solution_primary direct
_atom_sites_solution_secondary difmap
_audit_creation_method SHELXL-97
_cell_angle_alpha 86.59
_cell_angle_beta 78.30
_cell_angle_gamma 71.016(1)
_cell_formula_units_Z 2
_cell_length_a 10.0648(1)
_cell_length_b 13.9909(1)
_cell_length_c 14.8050(2)
_cell_measurement_temperature 150(2)
_cell_volume 1930.38(4)
_computing_structure_refinement 'SHELXL-97 (Sheldrick, 1997)'
_computing_structure_solution 'SHELXS-97 (Sheldrick, 1990)'
_diffrn_ambient_temperature 150(2)
_diffrn_measured_fraction_theta_full 0.969
_diffrn_measured_fraction_theta_max 0.969
_diffrn_measurement_device_type CCD
_diffrn_radiation_monochromator graphite
_diffrn_radiation_source 'fine-focus sealed tube'
_diffrn_radiation_type MoK\a
_diffrn_radiation_wavelength 0.71070
_diffrn_reflns_av_R_equivalents 0.0556
_diffrn_reflns_av_sigmaI/netI 0.0432
_diffrn_reflns_limit_h_max 13
_diffrn_reflns_limit_h_min -13
_diffrn_reflns_limit_k_max 18
_diffrn_reflns_limit_k_min -18
_diffrn_reflns_limit_l_max 19
_diffrn_reflns_limit_l_min -18
_diffrn_reflns_number 25451
_diffrn_reflns_theta_full 27.45
_diffrn_reflns_theta_max 27.45
_diffrn_reflns_theta_min 1.54
_exptl_absorpt_coefficient_mu 2.696
_exptl_absorpt_correction_T_max 0.7380
_exptl_absorpt_correction_T_min 0.4119
_exptl_absorpt_correction_type multi-scan
_exptl_crystal_colour yellow-orange
_exptl_crystal_density_diffrn 1.602
_exptl_crystal_density_method 'not measured'
_exptl_crystal_description needle
_exptl_crystal_F_000 942
_exptl_crystal_size_max 0.40
_exptl_crystal_size_mid 0.30
_exptl_crystal_size_min 0.12
_refine_diff_density_max 1.830
_refine_diff_density_min -3.580
_refine_diff_density_rms 0.227
_refine_ls_extinction_method none
_refine_ls_goodness_of_fit_ref 1.218
_refine_ls_hydrogen_treatment noref
_refine_ls_matrix_type full
_refine_ls_number_parameters 610
_refine_ls_number_reflns 8539
_refine_ls_number_restraints 0
_refine_ls_restrained_S_all 1.218
_refine_ls_R_factor_all 0.0589
_refine_ls_R_factor_gt 0.0575
_refine_ls_shift/su_max 0.000
_refine_ls_shift/su_mean 0.000
_refine_ls_structure_factor_coef Fsqd
_refine_ls_weighting_details 'calc w=1/[\s^2^(Fo^2^)+(0.0000P)^2^+35.0178P] where P=(Fo^2^+2Fc^2^)/3'
_refine_ls_weighting_scheme calc
_refine_ls_wR_factor_gt 0.1614
_refine_ls_wR_factor_ref 0.1637
_reflns_number_gt 8429
_reflns_number_total 8539
_reflns_threshold_expression >2sigma(I)
_cod_data_source_file cg050504esi20051209_114101.cif
_cod_data_source_block c:\
_cod_original_cell_volume 1930.35(4)
_cod_original_sg_symbol_H-M P-1
_cod_original_formula_sum 'C25 H49 Cl3 N5 O14.50 Yb'
_cod_database_code 4504726

loop_
_symmetry_equiv_pos_as_xyz
'x, y, z'
'-x, -y, -z'

loop_
_atom_site_label
_atom_site_type_symbol
_atom_site_fract_x
_atom_site_fract_y
_atom_site_fract_z
_atom_site_U_iso_or_equiv
_atom_site_adp_type
_atom_site_occupancy
_atom_site_symmetry_multiplicity
_atom_site_calc_flag
_atom_site_refinement_flags
_atom_site_disorder_assembly
_atom_site_disorder_group
Yb1 Yb 0.22683(3) 0.25132(2) 1.00105(2) 0.01834(11) Uani 1 1 d . . .
Cl3 Cl 0.7010(5) 0.1997(4) 0.7438(3) 0.0391(10) Uani 0.50 1 d P A 2
Cl4 Cl 1.1261(5) -0.0647(4) 0.9202(3) 0.0350(9) Uani 0.50 1 d P B 2
O3 O 0.1409(6) 0.4197(4) 0.9451(4) 0.0249(11) Uani 1 1 d . . .
O5 O 0.3374(6) 0.3343(5) 1.0787(4) 0.0284(12) Uani 1 1 d . . .
O2 O 0.2798(7) 0.1219(5) 0.8950(4) 0.0319(13) Uani 1 1 d . . .
O6 O 0.4307(6) 0.1319(4) 1.0385(4) 0.0256(12) Uani 1 1 d . . .
O7 O 0.0583(6) 0.3396(5) 1.1241(4) 0.0265(12) Uani 1 1 d . . .
O4 O 0.3971(6) 0.2746(5) 0.8785(4) 0.0317(13) Uani 1 1 d . . .
Cl1 Cl 0.2659(3) 0.56594(18) 1.06628(18) 0.0428(6) Uani 1 1 d . . .
Cl2 Cl 0.6816(4) 0.0929(3) 0.8553(3) 0.0279(8) Uani 0.50 1 d P C 1
O8 O 0.1581(7) 0.1262(5) 1.0902(4) 0.0345(14) Uani 1 1 d . . .
O1 O 0.0125(6) 0.2661(5) 0.9594(4) 0.0340(14) Uani 1 1 d . . .
N4 N 0.1281(9) 0.3587(7) 1.2897(5) 0.0404(19) Uani 1 1 d . . .
N1 N 0.3294(9) 0.1364(8) 1.7084(5) 0.042(2) Uani 1 1 d . . .
C6 C 0.4001(10) 0.1252(9) 1.4136(6) 0.038(2) Uani 1 1 d . . .
C13 C 0.0416(11) 0.3618(9) 1.6451(6) 0.039(2) Uani 1 1 d . I .
H13 H -0.0250 0.3326 1.6310 0.047 Uiso 1 1 calc R . .
C17 C 0.2231(10) 0.4063(8) 1.4090(6) 0.036(2) Uani 1 1 d . . .
H17 H 0.2906 0.4341 1.4237 0.043 Uiso 1 1 calc R H .
C15 C 0.1324(12) 0.3885(9) 1.5771(6) 0.040(2) Uani 1 1 d . . .
N2 N 0.4446(9) 0.1176(7) 1.2198(5) 0.0383(18) Uani 1 1 d . . .
C16 C 0.1337(11) 0.3765(8) 1.4771(6) 0.035(2) Uani 1 1 d . H .
C7 C 0.4985(16) 0.1581(11) 1.3593(7) 0.060(4) Uani 1 1 d . F .
H7 H 0.5560 0.1862 1.3858 0.072 Uiso 1 1 calc R . .
C5 C 0.3759(10) 0.1279(10) 1.5167(6) 0.042(2) Uani 1 1 d . E .
N3 N 0.1311(11) 0.4133(7) 1.7629(6) 0.045(2) Uani 1 1 d . . .
C1 C 0.2588(14) 0.0994(9) 1.6657(7) 0.050(3) Uani 1 1 d . E .
H1 H 0.1885 0.0737 1.7017 0.060 Uiso 1 1 calc R . .
C20 C 0.2162(12) 0.3961(9) 1.3174(7) 0.044(2) Uani 1 1 d . . .
H20 H 0.2804 0.4182 1.2714 0.052 Uiso 1 1 calc R . .
C3 C 0.2777(13) 0.0942(8) 1.5707(6) 0.041(2) Uani 1 1 d . . .
H3 H 0.2203 0.0664 1.5437 0.050 Uiso 1 1 calc R E .
C11 C 0.0453(12) 0.3768(10) 1.7346(7) 0.049(3) Uani 1 1 d . I .
H11 H -0.0226 0.3583 1.7806 0.058 Uiso 1 1 calc R . .
C9 C 0.5180(18) 0.1514(12) 1.2628(7) 0.068(4) Uani 1 1 d . F .
H9 H 0.5915 0.1739 1.2268 0.082 Uiso 1 1 calc R . .
C24 C 1.0000 0.0000 0.5000 0.075(7) Uani 1 2 d S D 1
H24 H 0.9920 0.0322 0.4421 0.090 Uiso 0.50 1 calc PR D 1
C2A C 0.4025(17) 0.2018(15) 1.6573(11) 0.027(3) Uani 0.50 1 d P E 2
H2A H 0.4343 0.2444 1.6893 0.033 Uiso 0.50 1 calc PR E 2
C8A C 0.3557(18) 0.0501(13) 1.3672(11) 0.025(3) Uani 0.50 1 d P F 2
H8A H 0.3144 0.0044 1.4026 0.030 Uiso 0.50 1 calc PR F 2
C27 C 0.771(2) 0.2201(14) 0.6255(12) 0.034(4) Uani 0.50 1 d P G 1
H27 H 0.7886 0.1987 0.6853 0.041 Uiso 0.50 1 calc PR G 1
C10B C 0.319(2) 0.1253(15) 1.2731(13) 0.034(4) Uani 0.50 1 d P F 1
H10B H 0.2410 0.1304 1.2438 0.041 Uiso 0.50 1 calc PR F 1
C18B C 0.076(2) 0.3054(15) 1.4469(12) 0.028(3) Uani 0.50 1 d P H 2
H18B H 0.0381 0.2632 1.4900 0.034 Uiso 0.50 1 calc PR H 2
C12B C 0.181(2) 0.4682(15) 1.7007(11) 0.029(4) Uani 0.50 1 d P I 2
H12B H 0.2162 0.5172 1.7200 0.035 Uiso 0.50 1 calc PR I 2
C25 C 0.931(2) 0.0463(16) 0.5607(14) 0.032(4) Uani 0.50 1 d P D 1
C19B C 0.076(2) 0.2993(18) 1.3536(13) 0.033(4) Uani 0.50 1 d P H 2
H19B H 0.0386 0.2519 1.3337 0.040 Uiso 0.50 1 calc PR H 2
C4A C 0.4267(18) 0.2030(15) 1.5620(12) 0.028(3) Uani 0.50 1 d P E 2
H4A H 0.4715 0.2470 1.5268 0.034 Uiso 0.50 1 calc PR E 2
C14B C 0.185(2) 0.4596(15) 1.6085(11) 0.031(4) Uani 0.50 1 d P I 2
H14B H 0.2238 0.5015 1.5657 0.038 Uiso 0.50 1 calc PR I 2
C19A C 0.014(2) 0.3614(17) 1.3537(13) 0.034(4) Uani 0.50 1 d P H 1
H19A H -0.0687 0.3588 1.3342 0.040 Uiso 0.50 1 calc PR H 1
C4B C 0.4759(19) 0.1294(16) 1.5639(13) 0.033(4) Uani 0.50 1 d P E 1
H4B H 0.5667 0.1311 1.5313 0.039 Uiso 0.50 1 calc PR E 1
C10A C 0.377(2) 0.0496(15) 1.2703(12) 0.033(4) Uani 0.50 1 d P F 2
H10A H 0.3476 0.0051 1.2390 0.039 Uiso 0.50 1 calc PR F 2
C2B C 0.450(2) 0.1285(15) 1.6568(12) 0.031(4) Uani 0.50 1 d P E 1
H2B H 0.5278 0.1213 1.6862 0.037 Uiso 0.50 1 calc PR E 1
C14A C 0.264(2) 0.3931(15) 1.6008(13) 0.035(4) Uani 0.50 1 d P I 1
H14A H 0.3484 0.3860 1.5552 0.042 Uiso 0.50 1 calc PR I 1
C8B C 0.2923(19) 0.1266(15) 1.3701(11) 0.029(4) Uani 0.50 1 d P F 1
H8B H 0.2010 0.1283 1.4047 0.035 Uiso 0.50 1 calc PR F 1
C18A C 0.008(2) 0.3681(17) 1.4496(11) 0.031(4) Uani 0.50 1 d P H 1
H18A H -0.0742 0.3670 1.4936 0.037 Uiso 0.50 1 calc PR H 1
C12A C 0.260(2) 0.4082(18) 1.6922(13) 0.037(4) Uani 0.50 1 d P I 1
H12A H 0.3419 0.4155 1.7103 0.044 Uiso 0.50 1 calc PR I 1
N6 N 0.6548(16) 0.3524(12) 0.5300(12) 0.036(3) Uani 0.50 1 d P G 1
C26 C 0.8359(18) 0.1524(13) 0.5510(11) 0.023(3) Uani 0.50 1 d P . 1
N5 N 1.1258(18) -0.1464(13) 0.5770(12) 0.037(4) Uani 0.50 1 d P D 1
C23 C 0.9528(19) 0.0039(14) 0.6470(14) 0.035(4) Uani 0.50 1 d P D 1
H23 H 0.8995 0.0400 0.7021 0.042 Uiso 0.50 1 calc PR D 1
C21 C 1.051(2) -0.0896(14) 0.6510(14) 0.036(4) Uani 0.50 1 d P D 1
H21 H 1.0666 -0.1158 0.7100 0.043 Uiso 0.50 1 calc PR D 1
C28 C 0.806(2) 0.1903(15) 0.4638(14) 0.032(4) Uani 0.50 1 d P G 1
H28 H 0.8458 0.1485 0.4104 0.038 Uiso 0.50 1 calc PR G 1
C30 C 0.716(2) 0.2909(16) 0.4570(15) 0.039(4) Uani 0.50 1 d P G 1
H30 H 0.6985 0.3158 0.3980 0.047 Uiso 0.50 1 calc PR G 1
C29 C 0.683(2) 0.3167(17) 0.6140(14) 0.041(5) Uani 0.50 1 d P G 1
H29 H 0.6406 0.3599 0.6664 0.049 Uiso 0.50 1 calc PR G 1
Cl5 Cl 1.0818(5) -0.0890(4) 0.7603(3) 0.0354(9) Uani 0.50 1 d P J 2
O10 O -0.0367(7) 0.1465(5) 0.8416(5) 0.0417(16) Uani 1 1 d . . .
O11 O 0.6348(8) 0.2758(6) 1.0644(5) 0.0422(16) Uani 1 1 d . . .
O9 O -0.2277(11) 0.3472(13) 1.1891(7) 0.112(6) Uani 1 1 d . . .
C22 C 1.105(2) -0.1077(16) 0.4948(16) 0.040(4) Uani 0.50 1 d P D 1
H22 H 1.1518 -0.1433 0.4385 0.048 Uiso 0.50 1 calc PR D 1
O18 O 0.6845(18) 0.3289(12) 0.3643(11) 0.051(4) Uani 0.50 1 d P K 2
O17 O 0.5250(18) 0.4515(12) 0.5054(12) 0.057(4) Uani 0.50 1 d P . 2
O16 O 0.579(2) 0.4300(15) 0.6817(13) 0.066(5) Uani 0.50 1 d P L 2
O14 O 0.4500(16) 0.4638(11) 0.8766(11) 0.036(3) Uani 0.50 1 d P M 1
O12 O 0.6969(12) 0.0719(9) 0.9230(9) 0.030(3) Uani 0.50 1 d P N 2
O15 O 0.4712(15) 0.4365(11) 0.8273(11) 0.035(3) Uani 0.50 1 d P O 2
O13 O 1.2031(17) -0.0519(12) 0.9299(10) 0.043(3) Uani 0.50 1 d P P 1

loop_
_atom_site_aniso_label
_atom_site_aniso_U_11
_atom_site_aniso_U_22
_atom_site_aniso_U_33
_atom_site_aniso_U_23
_atom_site_aniso_U_13
_atom_site_aniso_U_12
Yb1 0.01873(17) 0.02176(17) 0.01485(16) -0.00133(11) -0.00369(11) -0.00638(12)
Cl3 0.033(2) 0.049(3) 0.032(2) 0.0002(19) -0.0078(18) -0.009(2)
Cl4 0.031(2) 0.037(2) 0.039(2) 0.0014(18) -0.0049(18) -0.0137(19)
O3 0.029(3) 0.028(3) 0.018(3) 0.003(2) -0.008(2) -0.008(2)
O5 0.027(3) 0.031(3) 0.029(3) -0.005(2) -0.006(2) -0.011(2)
O2 0.043(4) 0.028(3) 0.022(3) -0.004(2) -0.009(3) -0.007(3)
O6 0.026(3) 0.029(3) 0.021(3) 0.003(2) -0.008(2) -0.007(2)
O7 0.027(3) 0.035(3) 0.016(3) -0.005(2) -0.001(2) -0.009(2)
O4 0.028(3) 0.044(4) 0.021(3) 0.005(3) -0.003(2) -0.011(3)
Cl1 0.0397(13) 0.0294(11) 0.0484(14) 0.0031(10) 0.0022(10) -0.0034(9)
Cl2 0.0230(18) 0.031(2) 0.025(2) 0.0027(15) -0.0004(15) -0.0050(15)
O8 0.032(3) 0.033(3) 0.034(3) 0.004(3) 0.000(3) -0.010(3)
O1 0.026(3) 0.043(4) 0.035(3) -0.009(3) -0.010(3) -0.010(3)
N4 0.040(5) 0.060(6) 0.023(4) -0.001(4) -0.008(3) -0.018(4)
N1 0.035(4) 0.068(6) 0.018(4) -0.003(4) -0.004(3) -0.010(4)
C6 0.028(5) 0.064(7) 0.021(4) 0.002(4) -0.007(3) -0.014(4)
C13 0.035(5) 0.060(6) 0.023(4) -0.002(4) -0.001(4) -0.018(5)
C17 0.030(5) 0.056(6) 0.026(4) -0.005(4) -0.002(3) -0.020(4)
C15 0.053(6) 0.058(6) 0.022(4) 0.003(4) -0.012(4) -0.031(5)
N2 0.036(4) 0.055(5) 0.022(4) 0.007(3) -0.008(3) -0.012(4)
C16 0.043(5) 0.049(6) 0.021(4) 0.000(4) -0.010(4) -0.022(4)
C7 0.101(10) 0.087(9) 0.019(5) -0.002(5) -0.004(5) -0.072(8)
C5 0.025(4) 0.081(8) 0.021(4) 0.003(4) -0.007(3) -0.017(5)
N3 0.075(6) 0.046(5) 0.024(4) 0.009(3) -0.016(4) -0.028(5)
C1 0.079(8) 0.048(6) 0.029(5) 0.001(4) 0.003(5) -0.035(6)
C20 0.050(6) 0.065(7) 0.024(4) -0.006(4) 0.002(4) -0.032(5)
C3 0.067(7) 0.038(5) 0.025(4) -0.001(4) -0.003(4) -0.029(5)
C11 0.046(6) 0.078(8) 0.022(5) -0.002(5) -0.004(4) -0.021(6)
C9 0.114(12) 0.102(11) 0.019(5) 0.007(6) -0.005(6) -0.081(10)
C24 0.038(10) 0.079(15) 0.12(2) 0.055(15) -0.037(12) -0.035(10)
C2A 0.021(8) 0.037(11) 0.024(8) -0.009(7) -0.005(6) -0.007(7)
C8A 0.027(8) 0.030(9) 0.020(8) 0.001(6) -0.009(6) -0.009(7)
C27 0.051(11) 0.036(9) 0.016(7) -0.002(7) 0.002(7) -0.020(8)
C10B 0.028(9) 0.033(10) 0.035(10) -0.011(8) -0.012(7) 0.004(8)
C18B 0.026(9) 0.026(9) 0.031(9) 0.000(7) -0.003(7) -0.008(8)
C12B 0.035(10) 0.033(9) 0.020(8) -0.004(7) -0.007(7) -0.009(8)
C25 0.019(8) 0.041(11) 0.038(10) -0.004(9) -0.002(7) -0.013(8)
C19B 0.022(9) 0.045(12) 0.034(10) -0.005(8) -0.006(7) -0.012(9)
C4A 0.025(8) 0.036(10) 0.024(8) -0.004(7) -0.005(6) -0.010(8)
C14B 0.039(10) 0.040(10) 0.013(7) 0.005(7) -0.006(7) -0.009(9)
C19A 0.023(9) 0.043(11) 0.031(10) -0.014(8) -0.012(7) 0.002(9)
C4B 0.023(8) 0.044(12) 0.034(10) -0.004(8) -0.007(7) -0.014(8)
C10A 0.037(10) 0.043(11) 0.019(8) -0.004(7) -0.010(7) -0.012(9)
C2B 0.035(9) 0.031(10) 0.032(9) 0.003(7) -0.020(7) -0.010(8)
C14A 0.029(9) 0.040(11) 0.030(9) -0.011(8) -0.006(7) -0.001(9)
C8B 0.029(9) 0.044(11) 0.021(8) -0.003(7) -0.011(6) -0.015(8)
C18A 0.032(9) 0.045(12) 0.015(7) 0.000(7) 0.002(6) -0.016(9)
C12A 0.029(10) 0.054(13) 0.026(9) -0.004(8) -0.007(7) -0.009(10)
N6 0.024(7) 0.037(8) 0.047(9) -0.001(7) -0.006(7) -0.009(6)
C26 0.022(8) 0.030(8) 0.019(8) 0.000(7) -0.005(6) -0.011(7)
N5 0.034(9) 0.035(9) 0.038(9) -0.004(7) -0.005(7) -0.005(7)
C23 0.027(9) 0.034(9) 0.043(10) 0.005(8) 0.001(8) -0.013(7)
C21 0.041(10) 0.033(9) 0.033(10) -0.008(7) -0.004(8) -0.013(8)
C28 0.028(9) 0.034(9) 0.034(10) -0.004(8) -0.005(8) -0.011(8)
C30 0.041(11) 0.042(11) 0.040(11) -0.003(8) -0.009(8) -0.020(9)
C29 0.026(9) 0.056(12) 0.031(10) 0.000(9) 0.007(7) -0.006(9)
Cl5 0.042(2) 0.041(2) 0.025(2) -0.0053(17) 0.0014(17) -0.020(2)
O10 0.036(4) 0.043(4) 0.052(4) -0.003(3) -0.018(3) -0.015(3)
O11 0.039(4) 0.049(4) 0.043(4) 0.010(3) -0.011(3) -0.020(3)
O9 0.068(7) 0.247(17) 0.054(6) -0.046(8) 0.009(5) -0.101(9)
C22 0.039(11) 0.040(11) 0.042(12) -0.005(10) -0.003(9) -0.015(9)
O18 0.055(9) 0.041(8) 0.053(9) 0.009(7) -0.017(8) -0.007(7)
O17 0.050(9) 0.047(9) 0.058(10) -0.003(8) -0.009(8) 0.005(7)
O16 0.081(13) 0.070(12) 0.050(10) 0.009(9) -0.016(9) -0.027(10)
O14 0.042(8) 0.041(8) 0.031(8) 0.004(6) -0.011(6) -0.021(6)
O12 0.024(6) 0.033(6) 0.034(7) -0.002(5) -0.003(5) -0.011(5)
O15 0.037(8) 0.040(8) 0.035(8) 0.001(6) -0.011(6) -0.018(6)
O13 0.039(8) 0.060(10) 0.040(8) 0.001(7) -0.013(6) -0.027(7)

loop_
_atom_type_symbol
_atom_type_description
_atom_type_scat_dispersion_real
_atom_type_scat_dispersion_imag
_atom_type_scat_source
Yb Yb -0.3850 5.5486 'International Tables Vol C Tables 4.2.6.8 and 6.1.1.4'
Cl Cl 0.1484 0.1585 'International Tables Vol C Tables 4.2.6.8 and 6.1.1.4'
N N 0.0061 0.0033 'International Tables Vol C Tables 4.2.6.8 and 6.1.1.4'
C C 0.0033 0.0016 'International Tables Vol C Tables 4.2.6.8 and 6.1.1.4'
H H 0.0000 0.0000 'International Tables Vol C Tables 4.2.6.8 and 6.1.1.4'
O O 0.0106 0.0060 'International Tables Vol C Tables 4.2.6.8 and 6.1.1.4'

loop_
_geom_angle_atom_site_label_1
_geom_angle_atom_site_label_2
_geom_angle_atom_site_label_3
_geom_angle
_geom_angle_site_symmetry_1
_geom_angle_site_symmetry_3
O1 Yb1 O4 112.9(2) . .
O1 Yb1 O7 77.0(2) . .
O4 Yb1 O7 140.5(2) . .
O1 Yb1 O2 74.7(2) . .
O4 Yb1 O2 72.2(2) . .
O7 Yb1 O2 144.1(2) . .
O1 Yb1 O5 142.9(2) . .
O4 Yb1 O5 80.9(2) . .
O7 Yb1 O5 71.9(2) . .
O2 Yb1 O5 141.4(2) . .
O1 Yb1 O8 78.3(2) . .
O4 Yb1 O8 142.3(2) . .
O7 Yb1 O8 76.0(2) . .
O2 Yb1 O8 77.0(2) . .
O5 Yb1 O8 112.4(2) . .
O1 Yb1 O6 142.0(2) . .
O4 Yb1 O6 80.6(2) . .
O7 Yb1 O6 115.9(2) . .
O2 Yb1 O6 76.6(2) . .
O5 Yb1 O6 72.0(2) . .
O8 Yb1 O6 71.4(2) . .
O1 Yb1 O3 73.9(2) . .
O4 Yb1 O3 71.3(2) . .
O7 Yb1 O3 75.6(2) . .
O2 Yb1 O3 116.2(2) . .
O5 Yb1 O3 79.0(2) . .
O8 Yb1 O3 143.9(2) . .
O6 Yb1 O3 142.3(2) . .
C20 N4 C19A 113.4(10) . .
C20 N4 C19B 113.4(11) . .
C19A N4 C19B 38.7(11) . .
C2B N1 C1 108.5(11) . .
C2B N1 C2A 41.7(10) . .
C1 N1 C2A 117.5(10) . .
C7 C6 C8B 111.8(11) . .
C7 C6 C5 123.2(9) . .
C8B C6 C5 120.5(10) . .
C7 C6 C8A 113.8(10) . .
C8B C6 C8A 42.4(10) . .
C5 C6 C8A 119.1(10) . .
C15 C13 C11 119.5(10) . .
C16 C17 C20 119.9(9) . .
C13 C15 C14B 111.1(10) . .
C13 C15 C14A 116.2(11) . .
C14B C15 C14A 40.9(10) . .
C13 C15 C16 122.9(9) . .
C14B C15 C16 122.2(10) . .
C14A C15 C16 116.9(11) . .
C9 N2 C10B 109.7(12) . .
C9 N2 C10A 115.9(10) . .
C10B N2 C10A 43.6(11) . .
C17 C16 C18B 113.4(10) . .
C17 C16 C18A 114.2(10) . .
C18B C16 C18A 37.1(10) . .
C17 C16 C15 122.5(9) . .
C18B C16 C15 121.2(10) . .
C18A C16 C15 119.6(10) . .
C6 C7 C9 120.4(10) . .
C3 C5 C4B 109.7(12) . .
C3 C5 C6 122.8(9) . .
C4B C5 C6 123.7(11) . .
C3 C5 C4A 116.0(10) . .
C4B C5 C4A 39.3(11) . .
C6 C5 C4A 118.0(11) . .
C11 N3 C12B 111.7(11) . .
C11 N3 C12A 113.0(11) . .
C12B N3 C12A 39.2(11) . .
N1 C1 C3 124.5(10) . .
N4 C20 C17 124.9(9) . .
C5 C3 C1 120.4(10) . .
N3 C11 C13 126.5(10) . .
N2 C9 C7 125.1(11) . .
C25 C24 C22 130.2(14) . .
C4A C2A N1 120.5(15) . .
C10A C8A C6 118.4(15) . .
C29 C27 C26 121.6(17) . .
N2 C10B C8B 124.4(16) . .
C19B C18B C16 118.9(15) . .
N3 C12B C14B 123.5(16) . .
C24 C25 C23 115.6(18) . .
C24 C25 C26 121.9(18) . .
C23 C25 C26 122.1(17) . .
N4 C19B C18B 122.5(16) . .
C2A C4A C5 115.5(15) . .
C12B C14B C15 120.0(16) . .
N4 C19A C18A 124.1(16) . .
C5 C4B C2B 121.0(16) . .
C8A C10A N2 118.8(15) . .
N1 C2B C4B 125.7(16) . .
C12A C14A C15 116.6(16) . .
C6 C8B C10B 118.8(15) . .
C19A C18A C16 116.7(14) . .
C14A C12A N3 121.0(17) . .
C30 N6 C29 118.1(18) . .
C22 C26 C27 169(2) 2_756 .
C22 C26 C28 70(2) 2_756 .
C27 C26 C28 115.8(17) . .
C22 C26 C25 51.6(19) 2_756 .
C27 C26 C25 123.3(16) . .
C28 C26 C25 120.9(17) . .
C22 C26 N5 42.3(17) 2_756 2_756
C27 C26 N5 142.3(15) . 2_756
C28 C26 N5 28.2(10) . 2_756
C25 C26 N5 93.7(13) . 2_756
C22 N5 C21 117.4(19) . .
C21 C23 C25 119.3(19) . .
N5 C21 C23 124(2) . .
C30 C28 C26 119.5(18) . .
N6 C30 C28 123(2) . .
N6 C29 C27 122.1(18) . .
N5 C22 C24 113.3(17) . .

loop_
_geom_bond_atom_site_label_1
_geom_bond_atom_site_label_2
_geom_bond_distance
_geom_bond_site_symmetry_2
Yb1 O1 2.305(6) .
Yb1 O4 2.316(6) .
Yb1 O7 2.318(5) .
Yb1 O2 2.323(6) .
Yb1 O5 2.329(6) .
Yb1 O8 2.330(6) .
Yb1 O6 2.331(6) .
Yb1 O3 2.391(6) .
N4 C20 1.305(13) .
N4 C19A 1.32(2) .
N4 C19B 1.36(2) .
N1 C2B 1.27(2) .
N1 C1 1.278(14) .
N1 C2A 1.44(2) .
C6 C7 1.329(14) .
C6 C8B 1.364(18) .
C6 C5 1.497(12) .
C6 C8A 1.514(19) .
C13 C15 1.339(13) .
C13 C11 1.364(13) .
C17 C16 1.351(13) .
C17 C20 1.390(13) .
C15 C14B 1.41(2) .
C15 C14A 1.46(2) .
C15 C16 1.498(12) .
N2 C9 1.277(14) .
N2 C10B 1.33(2) .
N2 C10A 1.43(2) .
C16 C18B 1.437(19) .
C16 C18A 1.44(2) .
C7 C9 1.407(14) .
C5 C3 1.334(14) .
C5 C4B 1.343(19) .
C5 C4A 1.54(2) .
N3 C11 1.282(14) .
N3 C12B 1.29(2) .
N3 C12A 1.48(2) .
C1 C3 1.384(14) .
C24 C25 1.11(2) .
C24 C22 1.53(2) .
C2A C4A 1.38(2) .
C8A C10A 1.41(2) .
C27 C29 1.38(3) .
C27 C26 1.40(2) .
C10B C8B 1.41(2) .
C18B C19B 1.39(3) .
C12B C14B 1.37(2) .
C25 C23 1.40(3) .
C25 C26 1.50(3) .
C19A C18A 1.41(2) .
C4B C2B 1.35(3) .
C14A C12A 1.37(3) .
N6 C30 1.33(3) .
N6 C29 1.36(3) .
C26 C22 0.92(3) 2_756
C26 C28 1.42(2) .
C26 N5 1.86(2) 2_756
N5 C22 1.33(3) .
N5 C21 1.33(2) .
C23 C21 1.37(3) .
C28 C30 1.41(3) .
O17 O17 1.30(3) 2_666
